data_7060158
loop_
_publ_author_name
'Lu, Tian'
'He, Yuna'
'Song, Jia'
'Hou, Zhengwen'
'Yin, Hongquan'
'Fan, Guijuan'
'Chen, Fu-Xue'

_publ_section_title
;
 Synthesis and properties of gem-dinitro energetic salts based on
 1,2,4-oxadiazole with low impact sensitivity
;
_journal_issue 2
_journal_name_full 'New Journal of Chemistry'
_journal_page_first 526
_journal_page_last 529
_journal_paper_doi 10.1039/D0NJ05530A
_journal_volume 45
_journal_year 2021
_chemical_formula_sum 'C4 H3 Cl N4 O5'
_chemical_formula_weight 222.55
_space_group_crystal_system monoclinic
_space_group_IT_number 14
_space_group_name_Hall '-P 2ybc'
_space_group_name_H-M_alt 'P 1 21/c 1'
_atom_sites_solution_hydrogens geom
_audit_creation_method SHELXL-2014
_audit_update_record
;
2020-07-24 deposited with the CCDC.	2020-12-14 downloaded from the CCDC.
;
_cell_angle_alpha 90
_cell_angle_beta 97.794(9)
_cell_angle_gamma 90
_cell_formula_units_Z 4
_cell_length_a 8.898(3)
_cell_length_b 15.100(5)
_cell_length_c 6.171(2)
_cell_measurement_reflns_used 6704
_cell_measurement_temperature 296(2)
_cell_measurement_theta_max 28.23
_cell_measurement_theta_min 2.31
_cell_volume 821.5(5)
_computing_structure_refinement 'SHELXL-2014 (Sheldrick, 2014)'
_diffrn_ambient_temperature 296(2)
_diffrn_measured_fraction_theta_full 0.997
_diffrn_measured_fraction_theta_max 0.994
_diffrn_measurement_device_type 'Bruker APEX-II CCD'
_diffrn_measurement_method '\f and \w scans'
_diffrn_radiation_type MoK\a
_diffrn_radiation_wavelength 0.71073
_diffrn_reflns_av_R_equivalents 0.0281
_diffrn_reflns_av_unetI/netI 0.0200
_diffrn_reflns_Laue_measured_fraction_full 0.997
_diffrn_reflns_Laue_measured_fraction_max 0.994
_diffrn_reflns_limit_h_max 11
_diffrn_reflns_limit_h_min -11
_diffrn_reflns_limit_k_max 20
_diffrn_reflns_limit_k_min -19
_diffrn_reflns_limit_l_max 8
_diffrn_reflns_limit_l_min -8
_diffrn_reflns_number 9114
_diffrn_reflns_point_group_measured_fraction_full 0.997
_diffrn_reflns_point_group_measured_fraction_max 0.994
_diffrn_reflns_theta_full 25.242
_diffrn_reflns_theta_max 28.294
_diffrn_reflns_theta_min 2.310
_exptl_absorpt_coefficient_mu 0.471
_exptl_crystal_colour coulourness
_exptl_crystal_density_diffrn 1.799
_exptl_crystal_description block
_exptl_crystal_F_000 448
_exptl_crystal_size_max 0.7
_exptl_crystal_size_mid 0.4
_exptl_crystal_size_min 0.3
_refine_diff_density_max 0.444
_refine_diff_density_min -0.329
_refine_diff_density_rms 0.068
_refine_ls_extinction_method none
_refine_ls_goodness_of_fit_ref 1.066
_refine_ls_hydrogen_treatment constr
_refine_ls_matrix_type full
_refine_ls_number_parameters 128
_refine_ls_number_reflns 2032
_refine_ls_number_restraints 0
_refine_ls_restrained_S_all 1.066
_refine_ls_R_factor_all 0.0311
_refine_ls_R_factor_gt 0.0293
_refine_ls_shift/su_max 0.002
_refine_ls_shift/su_mean 0.000
_refine_ls_structure_factor_coef Fsqd
_refine_ls_weighting_details 'w=1/[\s^2^(Fo^2^)+(0.0504P)^2^+0.4137P] where P=(Fo^2^+2Fc^2^)/3'
_refine_ls_weighting_scheme calc
_refine_ls_wR_factor_gt 0.0888
_refine_ls_wR_factor_ref 0.0905
_reflns_Friedel_coverage 0.000
_reflns_number_gt 1916
_reflns_number_total 2032
_reflns_threshold_expression 'I > 2\s(I)'
_cod_data_source_file d0nj05530a2.cif
_cod_data_source_block -Cl-
_cod_depositor_comments 'Adding full bibliography for 7060157--7060159.cif.'
_cod_original_sg_symbol_H-M 'P 21/c'
_cod_database_code 7060158
_shelx_space_group_comment
;
The symmetry employed for this shelxl refinement is uniquely defined
by the following loop, which should always be used as a source of
symmetry information in preference to the above space-group names.
They are only intended as comments.
;
_shelxl_version_number 2014-3

loop_
_space_group_symop_operation_xyz
'x, y, z'
'-x, y+1/2, -z+1/2'
'-x, -y, -z'
'x, -y-1/2, z-1/2'

loop_
_atom_site_label
_atom_site_type_symbol
_atom_site_fract_x
_atom_site_fract_y
_atom_site_fract_z
_atom_site_U_iso_or_equiv
_atom_site_adp_type
_atom_site_occupancy
_atom_site_site_symmetry_order
_atom_site_calc_flag
_atom_site_refinement_flags_posn
_atom_site_refinement_flags_adp
_atom_site_refinement_flags_occupancy
_atom_site_disorder_assembly
_atom_site_disorder_group
Cl1 Cl 0.70542(4) 0.59429(2) 1.22027(5) 0.02404(12) Uani 1 1 d . . . . .
O2 O 0.96640(12) 0.63871(8) 0.99897(19) 0.0303(3) Uani 1 1 d . . . . .
O5 O 0.52888(12) 0.70956(7) 0.90130(18) 0.0262(2) Uani 1 1 d . . . . .
N3 N 0.56853(12) 0.64180(7) 0.82094(18) 0.0177(2) Uani 1 1 d . . . . .
O4 O 0.51110(12) 0.60582(7) 0.65357(17) 0.0267(2) Uani 1 1 d . . . . .
N2 N 0.80175(13) 0.49220(7) 0.66897(18) 0.0185(2) Uani 1 1 d . . . . .
C6 C 0.71078(14) 0.59483(8) 0.9424(2) 0.0148(2) Uani 1 1 d . . . . .
O3 O 0.82208(12) 0.70017(7) 0.72945(19) 0.0295(3) Uani 1 1 d . . . . .
O1 O 0.71371(11) 0.36750(6) 0.79044(17) 0.0225(2) Uani 1 1 d . . . . .
C9 C 0.72907(13) 0.50478(8) 0.8481(2) 0.0150(2) Uani 1 1 d . . . . .
N4 N 0.84610(12) 0.65132(7) 0.88609(19) 0.0182(2) Uani 1 1 d . . . . .
N1 N 0.67487(13) 0.43425(8) 0.93125(19) 0.0208(2) Uani 1 1 d . . . . .
C1 C 0.78897(15) 0.40652(9) 0.6415(2) 0.0194(3) Uani 1 1 d . . . . .
C14 C 0.84780(19) 0.35000(11) 0.4763(3) 0.0306(3) Uani 1 1 d . . . . .
H14A H 0.8505 0.3834 0.3445 0.046 Uiso 1 1 calc R U . . .
H14B H 0.7827 0.2996 0.4457 0.046 Uiso 1 1 calc R U . . .
H14C H 0.9483 0.3304 0.5316 0.046 Uiso 1 1 calc R U . . .

loop_
_atom_site_aniso_label
_atom_site_aniso_U_11
_atom_site_aniso_U_22
_atom_site_aniso_U_33
_atom_site_aniso_U_23
_atom_site_aniso_U_13
_atom_site_aniso_U_12
Cl1 0.0345(2) 0.0261(2) 0.01193(17) -0.00024(11) 0.00480(13) -0.00366(12)
O2 0.0181(5) 0.0370(6) 0.0339(6) -0.0015(5) -0.0029(4) -0.0045(4)
O5 0.0265(5) 0.0190(5) 0.0344(6) -0.0010(4) 0.0091(4) 0.0051(4)
N3 0.0159(5) 0.0185(5) 0.0194(5) 0.0029(4) 0.0050(4) 0.0007(4)
O4 0.0235(5) 0.0331(6) 0.0214(5) -0.0022(4) -0.0041(4) 0.0049(4)
N2 0.0211(5) 0.0191(5) 0.0157(5) 0.0007(4) 0.0038(4) 0.0024(4)
C6 0.0158(5) 0.0156(6) 0.0132(5) 0.0018(4) 0.0028(4) -0.0011(4)
O3 0.0271(5) 0.0257(5) 0.0378(6) 0.0153(5) 0.0123(4) 0.0014(4)
O1 0.0244(5) 0.0157(5) 0.0274(5) -0.0014(4) 0.0034(4) -0.0008(3)
C9 0.0151(5) 0.0156(6) 0.0141(5) 0.0014(4) 0.0009(4) 0.0003(4)
N4 0.0170(5) 0.0155(5) 0.0226(5) -0.0007(4) 0.0050(4) -0.0021(4)
N1 0.0236(6) 0.0162(5) 0.0232(6) 0.0001(4) 0.0059(4) -0.0016(4)
C1 0.0189(6) 0.0195(6) 0.0189(6) -0.0002(5) -0.0012(5) 0.0045(4)
C14 0.0338(8) 0.0286(7) 0.0289(8) -0.0085(6) 0.0032(6) 0.0112(6)

loop_
_atom_type_symbol
_atom_type_description
_atom_type_scat_dispersion_real
_atom_type_scat_dispersion_imag
_atom_type_scat_source
C C 0.0033 0.0016 'International Tables Vol C Tables 4.2.6.8 and 6.1.1.4'
H H 0.0000 0.0000 'International Tables Vol C Tables 4.2.6.8 and 6.1.1.4'
N N 0.0061 0.0033 'International Tables Vol C Tables 4.2.6.8 and 6.1.1.4'
O O 0.0106 0.0060 'International Tables Vol C Tables 4.2.6.8 and 6.1.1.4'
Cl Cl 0.1484 0.1585 'International Tables Vol C Tables 4.2.6.8 and 6.1.1.4'

loop_
_geom_angle_atom_site_label_1
_geom_angle_atom_site_label_2
_geom_angle_atom_site_label_3
_geom_angle
_geom_angle_site_symmetry_1
_geom_angle_site_symmetry_3
_geom_angle_publ_flag
O5 N3 O4 127.82(12) . . ?
O5 N3 C6 116.89(11) . . ?
O4 N3 C6 115.28(10) . . ?
C1 N2 C9 101.53(11) . . ?
C9 C6 N3 110.60(10) . . ?
C9 C6 N4 106.46(10) . . ?
N3 C6 N4 104.30(9) . . ?
C9 C6 Cl1 113.72(9) . . ?
N3 C6 Cl1 110.62(8) . . ?
N4 C6 Cl1 110.64(8) . . ?
C1 O1 N1 107.20(10) . . ?
N1 C9 N2 116.47(11) . . ?
N1 C9 C6 121.59(11) . . ?
N2 C9 C6 121.93(11) . . ?
O2 N4 O3 126.98(12) . . ?
O2 N4 C6 115.90(11) . . ?
O3 N4 C6 117.05(11) . . ?
C9 N1 O1 101.98(10) . . ?
N2 C1 O1 112.81(12) . . ?
N2 C1 C14 128.88(14) . . ?
O1 C1 C14 118.30(13) . . ?

loop_
_geom_bond_atom_site_label_1
_geom_bond_atom_site_label_2
_geom_bond_distance
_geom_bond_site_symmetry_2
_geom_bond_publ_flag
Cl1 C6 1.7219(14) . ?
O2 N4 1.2103(16) . ?
O5 N3 1.2102(15) . ?
N3 O4 1.2166(16) . ?
N3 C6 1.5523(16) . ?
N2 C1 1.3077(18) . ?
N2 C9 1.3675(16) . ?
C6 C9 1.4967(17) . ?
C6 N4 1.5530(16) . ?
O3 N4 1.2117(16) . ?
O1 C1 1.3443(17) . ?
O1 N1 1.4043(15) . ?
C9 N1 1.3027(17) . ?
C1 C14 1.4786(19) . ?
